data_7115547
loop_
_publ_author_name
'Xue, Pengchong'
'Yao, Boqi'
'Sun, Jiabao'
'Zhang, Zhenqi'
'Lu, Ran'

_publ_section_title
;
 Emission enhancement of a coplanar \p-conjugated gelator without any
 auxiliary substituents
;
_journal_coden_ASTM CHCOFS
_journal_issue 71
_journal_name_full
;
 Chemical Communications (Cambridge, United Kingdom)
;
_journal_page_first 10284
_journal_page_last 10286
_journal_paper_doi 10.1039/c4cc04869e
_journal_volume 50
_journal_year 2014
_chemical_formula_sum 'C27 H20 N2 O'
_chemical_formula_weight 388.45
_space_group_IT_number 14
_symmetry_cell_setting monoclinic
_symmetry_space_group_name_Hall '-P 2ybc'
_symmetry_space_group_name_H-M 'P 1 21/c 1'
_atom_sites_solution_hydrogens geom
_atom_sites_solution_primary direct
_atom_sites_solution_secondary difmap
_audit_creation_method SHELXL-97
_cell_angle_alpha 90.00
_cell_angle_beta 97.22(3)
_cell_angle_gamma 90.00
_cell_formula_units_Z 4
_cell_length_a 8.1562(16)
_cell_length_b 14.302(3)
_cell_length_c 16.983(3)
_cell_measurement_temperature 293(2)
_cell_volume 1965.4(7)
_computing_structure_refinement 'SHELXL-97 (Sheldrick, 1997)'
_computing_structure_solution 'SHELXS-97 (Sheldrick, 1990)'
_diffrn_ambient_temperature 295(2)
_diffrn_detector_area_resol_mean 10.000
_diffrn_measured_fraction_theta_full 0.996
_diffrn_measured_fraction_theta_max 0.996
_diffrn_measurement_device_type 'Rigaku RAXIS-RAPID'
_diffrn_measurement_method '\w scan'
_diffrn_radiation_monochromator graphite
_diffrn_radiation_source 'fine-focus sealed tube'
_diffrn_radiation_type MoK\a
_diffrn_radiation_wavelength 0.71073
_diffrn_reflns_av_R_equivalents 0.0419
_diffrn_reflns_av_sigmaI/netI 0.0364
_diffrn_reflns_limit_h_max 10
_diffrn_reflns_limit_h_min -9
_diffrn_reflns_limit_k_max 17
_diffrn_reflns_limit_k_min -18
_diffrn_reflns_limit_l_max 22
_diffrn_reflns_limit_l_min -21
_diffrn_reflns_number 18837
_diffrn_reflns_theta_full 27.48
_diffrn_reflns_theta_max 27.48
_diffrn_reflns_theta_min 3.01
_exptl_absorpt_coefficient_mu 0.080
_exptl_absorpt_correction_type none
_exptl_crystal_density_diffrn 1.313
_exptl_crystal_density_method 'not measured'
_exptl_crystal_F_000 816
_exptl_crystal_size_max 0.12
_exptl_crystal_size_mid 0.11
_exptl_crystal_size_min 0.10
_refine_diff_density_max 0.306
_refine_diff_density_min -0.189
_refine_diff_density_rms 0.043
_refine_ls_extinction_method none
_refine_ls_goodness_of_fit_ref 1.043
_refine_ls_hydrogen_treatment mixed
_refine_ls_matrix_type full
_refine_ls_number_parameters 271
_refine_ls_number_reflns 4490
_refine_ls_number_restraints 0
_refine_ls_restrained_S_all 1.043
_refine_ls_R_factor_all 0.0621
_refine_ls_R_factor_gt 0.0434
_refine_ls_shift/su_max 0.000
_refine_ls_shift/su_mean 0.000
_refine_ls_structure_factor_coef Fsqd
_refine_ls_weighting_details 'calc w=1/[\s^2^(Fo^2^)+(0.0512P)^2^+0.3208P] where P=(Fo^2^+2Fc^2^)/3'
_refine_ls_weighting_scheme calc
_refine_ls_wR_factor_gt 0.0985
_refine_ls_wR_factor_ref 0.1059
_reflns_number_gt 3386
_reflns_number_total 4490
_reflns_threshold_expression >2sigma(I)
_cod_data_source_file c4cc04869e.cif
_cod_data_source_block c_1
_cod_original_sg_symbol_H-M P21/c
_cod_database_code 7115547

loop_
_symmetry_equiv_pos_as_xyz
'x, y, z'
'-x, y+1/2, -z+1/2'
'-x, -y, -z'
'x, -y-1/2, z-1/2'

loop_
_atom_site_label
_atom_site_type_symbol
_atom_site_fract_x
_atom_site_fract_y
_atom_site_fract_z
_atom_site_U_iso_or_equiv
_atom_site_adp_type
_atom_site_occupancy
_atom_site_symmetry_multiplicity
_atom_site_calc_flag
_atom_site_refinement_flags
O1 O 0.03769(11) 0.32733(7) 0.47703(6) 0.0273(2) Uani 1 1 d .
N1 N 1.01839(14) 0.19073(8) 0.68828(7) 0.0265(3) Uani 1 1 d .
N2 N 0.12143(14) 0.45683(8) 0.41721(7) 0.0286(3) Uani 1 1 d .
C1 C -0.25688(17) 0.32852(11) 0.41739(9) 0.0309(3) Uani 1 1 d .
H1A H -0.2878 0.2750 0.4428 0.037 Uiso 1 1 calc R
C2 C -0.36811(18) 0.37903(11) 0.36493(9) 0.0333(3) Uani 1 1 d .
H2A H -0.4773 0.3590 0.3552 0.040 Uiso 1 1 calc R
C3 C -0.15931(19) 0.49180(11) 0.33910(10) 0.0359(4) Uani 1 1 d .
H3A H -0.1275 0.5447 0.3130 0.043 Uiso 1 1 calc R
C4 C 1.10804(16) 0.24957(9) 0.74536(8) 0.0220(3) Uani 1 1 d .
C5 C 1.36562(17) 0.31664(10) 0.80431(9) 0.0284(3) Uani 1 1 d .
H5A H 1.4796 0.3220 0.8060 0.034 Uiso 1 1 calc R
C6 C 1.11570(18) 0.35567(10) 0.85610(9) 0.0302(3) Uani 1 1 d .
H6A H 1.0604 0.3886 0.8920 0.036 Uiso 1 1 calc R
C7 C -0.32027(18) 0.45874(12) 0.32672(10) 0.0364(4) Uani 1 1 d .
H7A H -0.3982 0.4906 0.2920 0.044 Uiso 1 1 calc R
C8 C 1.09953(15) 0.11049(9) 0.66127(8) 0.0227(3) Uani 1 1 d .
C9 C 0.81643(16) 0.30926(10) 0.63618(8) 0.0256(3) Uani 1 1 d .
H9A H 0.8954 0.3556 0.6485 0.031 Uiso 1 1 calc R
C10 C 0.73716(17) 0.14725(9) 0.63348(9) 0.0271(3) Uani 1 1 d .
H10A H 0.7621 0.0847 0.6441 0.033 Uiso 1 1 calc R
C11 C 1.18546(16) 0.05000(9) 0.71636(8) 0.0253(3) Uani 1 1 d .
H11A H 1.1845 0.0601 0.7704 0.030 Uiso 1 1 calc R
C12 C -0.04705(16) 0.44244(10) 0.39221(8) 0.0257(3) Uani 1 1 d .
C13 C 0.65948(17) 0.33357(10) 0.60206(8) 0.0254(3) Uani 1 1 d .
H13A H 0.6343 0.3963 0.5924 0.031 Uiso 1 1 calc R
C14 C 1.28556(18) 0.36524(10) 0.85868(9) 0.0309(3) Uani 1 1 d .
H14A H 1.3446 0.4037 0.8963 0.037 Uiso 1 1 calc R
C15 C 0.58005(17) 0.17223(10) 0.59887(9) 0.0272(3) Uani 1 1 d .
H15A H 0.5010 0.1259 0.5867 0.033 Uiso 1 1 calc R
C16 C 0.37239(16) 0.28876(10) 0.54204(8) 0.0255(3) Uani 1 1 d .
H16A H 0.2918 0.2427 0.5417 0.031 Uiso 1 1 calc R
C17 C 1.27880(16) 0.26020(9) 0.74755(8) 0.0252(3) Uani 1 1 d .
H17A H 1.3343 0.2292 0.7107 0.030 Uiso 1 1 calc R
C18 C 0.85803(16) 0.21555(9) 0.65248(8) 0.0234(3) Uani 1 1 d .
C19 C 1.18589(16) 0.01786(10) 0.55541(8) 0.0245(3) Uani 1 1 d .
H19A H 1.1855 0.0069 0.5014 0.029 Uiso 1 1 calc R
C20 C -0.09776(16) 0.36296(10) 0.42922(8) 0.0242(3) Uani 1 1 d .
C21 C 1.27200(16) -0.02495(10) 0.69075(9) 0.0269(3) Uani 1 1 d .
H21A H 1.3299 -0.0647 0.7277 0.032 Uiso 1 1 calc R
C22 C 0.16321(16) 0.38805(9) 0.46561(8) 0.0246(3) Uani 1 1 d .
C23 C 1.09885(16) 0.09380(9) 0.58060(8) 0.0232(3) Uani 1 1 d .
H23A H 1.0405 0.1332 0.5435 0.028 Uiso 1 1 calc R
C24 C 1.02736(16) 0.29769(10) 0.80076(8) 0.0255(3) Uani 1 1 d .
H24A H 0.9139 0.2908 0.8005 0.031 Uiso 1 1 calc R
C25 C 1.27284(16) -0.04125(9) 0.60998(9) 0.0262(3) Uani 1 1 d .
H25A H 1.3315 -0.0915 0.5929 0.031 Uiso 1 1 calc R
C26 C 0.32672(17) 0.36938(10) 0.50627(8) 0.0264(3) Uani 1 1 d .
H26A H 0.4052 0.4167 0.5075 0.032 Uiso 1 1 calc R
C27 C 0.53758(16) 0.26588(9) 0.58178(8) 0.0238(3) Uani 1 1 d .

loop_
_atom_site_aniso_label
_atom_site_aniso_U_11
_atom_site_aniso_U_22
_atom_site_aniso_U_33
_atom_site_aniso_U_23
_atom_site_aniso_U_13
_atom_site_aniso_U_12
O1 0.0223(5) 0.0297(5) 0.0290(5) 0.0048(4) 0.0003(4) -0.0010(4)
N1 0.0209(6) 0.0262(6) 0.0305(6) -0.0068(5) -0.0048(5) 0.0028(5)
N2 0.0223(6) 0.0305(6) 0.0311(7) 0.0061(5) -0.0043(5) -0.0026(5)
C1 0.0256(7) 0.0333(8) 0.0342(8) -0.0015(6) 0.0055(6) -0.0058(6)
C2 0.0193(6) 0.0420(8) 0.0379(9) -0.0072(7) 0.0009(6) -0.0048(6)
C3 0.0290(7) 0.0351(8) 0.0409(9) 0.0097(7) -0.0056(7) -0.0022(7)
C4 0.0209(6) 0.0210(6) 0.0230(6) 0.0015(5) -0.0017(5) -0.0005(5)
C5 0.0193(6) 0.0268(7) 0.0378(8) -0.0007(6) -0.0018(6) -0.0023(6)
C6 0.0298(7) 0.0349(8) 0.0252(7) -0.0061(6) 0.0005(6) 0.0068(6)
C7 0.0250(7) 0.0433(9) 0.0377(9) 0.0018(7) -0.0084(6) 0.0036(7)
C8 0.0170(6) 0.0213(6) 0.0288(7) -0.0037(5) -0.0012(5) -0.0027(5)
C9 0.0225(7) 0.0245(7) 0.0282(7) -0.0018(6) -0.0035(6) -0.0050(5)
C10 0.0239(7) 0.0212(6) 0.0353(8) 0.0009(6) 0.0000(6) 0.0006(6)
C11 0.0244(7) 0.0272(7) 0.0232(7) -0.0017(6) -0.0014(5) -0.0016(6)
C12 0.0219(6) 0.0285(7) 0.0258(7) 0.0005(6) -0.0002(5) -0.0015(6)
C13 0.0259(7) 0.0229(6) 0.0260(7) 0.0016(5) -0.0028(6) -0.0004(6)
C14 0.0293(7) 0.0276(7) 0.0327(8) -0.0084(6) -0.0078(6) -0.0009(6)
C15 0.0211(7) 0.0247(7) 0.0349(8) 0.0007(6) 0.0001(6) -0.0056(6)
C16 0.0204(6) 0.0286(7) 0.0270(7) 0.0006(6) 0.0008(5) -0.0032(6)
C17 0.0225(6) 0.0253(7) 0.0281(7) -0.0027(6) 0.0040(6) -0.0006(6)
C18 0.0199(6) 0.0260(7) 0.0234(7) -0.0030(5) -0.0008(5) 0.0000(5)
C19 0.0205(6) 0.0274(7) 0.0253(7) -0.0030(6) 0.0015(5) -0.0050(5)
C20 0.0219(6) 0.0275(7) 0.0229(7) -0.0018(5) 0.0016(5) 0.0016(5)
C21 0.0222(7) 0.0251(7) 0.0316(7) 0.0030(6) -0.0043(6) 0.0008(6)
C22 0.0234(7) 0.0260(7) 0.0240(7) -0.0012(6) 0.0014(5) -0.0018(6)
C23 0.0196(6) 0.0229(6) 0.0256(7) 0.0027(5) -0.0027(5) -0.0014(5)
C24 0.0196(6) 0.0313(7) 0.0251(7) 0.0015(6) 0.0013(5) 0.0022(6)
C25 0.0188(6) 0.0235(7) 0.0357(8) -0.0039(6) 0.0007(6) -0.0003(5)
C26 0.0227(7) 0.0304(7) 0.0250(7) 0.0014(6) -0.0016(5) -0.0044(6)
C27 0.0210(6) 0.0271(7) 0.0229(7) 0.0014(5) 0.0010(5) -0.0009(5)

loop_
_atom_type_symbol
_atom_type_description
_atom_type_scat_dispersion_real
_atom_type_scat_dispersion_imag
_atom_type_scat_source
C C 0.0033 0.0016 'International Tables Vol C Tables 4.2.6.8 and 6.1.1.4'
H H 0.0000 0.0000 'International Tables Vol C Tables 4.2.6.8 and 6.1.1.4'
N N 0.0061 0.0033 'International Tables Vol C Tables 4.2.6.8 and 6.1.1.4'
O O 0.0106 0.0060 'International Tables Vol C Tables 4.2.6.8 and 6.1.1.4'

loop_
_geom_angle_atom_site_label_1
_geom_angle_atom_site_label_2
_geom_angle_atom_site_label_3
_geom_angle
C22 O1 C20 103.79(10)
C4 N1 C18 120.97(11)
C4 N1 C8 118.49(11)
C18 N1 C8 120.22(11)
C22 N2 C12 104.46(12)
C20 C1 C2 115.71(14)
C1 C2 C7 121.70(14)
C7 C3 C12 117.26(14)
C24 C4 C17 118.77(12)
C24 C4 N1 120.53(12)
C17 C4 N1 120.69(12)
C17 C5 C14 121.03(13)
C24 C6 C14 120.84(13)
C3 C7 C2 121.62(14)
C23 C8 C11 119.57(12)
C23 C8 N1 120.65(12)
C11 C8 N1 119.74(12)
C13 C9 C18 120.79(12)
C15 C10 C18 120.35(13)
C21 C11 C8 120.15(13)
C20 C12 C3 119.96(13)
C20 C12 N2 108.66(12)
C3 C12 N2 131.38(13)
C9 C13 C27 121.43(13)
C5 C14 C6 118.86(13)
C10 C15 C27 121.57(13)
C26 C16 C27 126.18(13)
C5 C17 C4 120.26(13)
C10 C18 C9 118.48(12)
C10 C18 N1 120.72(12)
C9 C18 N1 120.79(12)
C25 C19 C23 120.59(13)
C1 C20 O1 128.42(13)
C1 C20 C12 123.74(13)
O1 C20 C12 107.83(11)
C11 C21 C25 120.36(13)
N2 C22 O1 115.25(12)
N2 C22 C26 126.44(13)
O1 C22 C26 118.29(12)
C8 C23 C19 119.82(13)
C6 C24 C4 120.22(13)
C19 C25 C21 119.50(13)
C16 C26 C22 124.36(13)
C13 C27 C15 117.37(12)
C13 C27 C16 122.84(12)
C15 C27 C16 119.77(12)

loop_
_geom_bond_atom_site_label_1
_geom_bond_atom_site_label_2
_geom_bond_distance
O1 C22 1.3747(16)
O1 C20 1.3835(17)
N1 C4 1.4158(17)
N1 C18 1.4165(17)
N1 C8 1.4289(17)
N2 C22 1.2996(18)
N2 C12 1.4016(18)
C1 C20 1.3791(19)
C1 C2 1.391(2)
C2 C7 1.392(2)
C3 C7 1.386(2)
C3 C12 1.394(2)
C4 C24 1.3956(19)
C4 C17 1.3969(18)
C5 C17 1.382(2)
C5 C14 1.383(2)
C6 C24 1.386(2)
C6 C14 1.387(2)
C8 C23 1.3898(19)
C8 C11 1.3966(19)
C9 C13 1.3816(19)
C9 C18 1.4016(19)
C10 C15 1.388(2)
C10 C18 1.3965(19)
C11 C21 1.3833(19)
C12 C20 1.3869(19)
C13 C27 1.3994(19)
C15 C27 1.4046(19)
C16 C26 1.334(2)
C16 C27 1.4661(19)
C19 C25 1.383(2)
C19 C23 1.3938(19)
C21 C25 1.392(2)
C22 C26 1.4476(19)
